data_7209971
loop_
_publ_author_name
'\<Silha, Tom\'a\<s'
'Nemec, Ivan'
'Herchel, Radovan'
'Tr\'avn\'i\<cek, Zden\<ek'

_publ_section_title
;
 Structural and magnetic characterizations of the first manganese(iii)
 Schiff base complexes involving hexathiocyanidoplatinate(iv) bridges
;
_journal_issue 26
_journal_name_full CrystEngComm
_journal_page_first 5351
_journal_paper_doi 10.1039/c3ce40524a
_journal_volume 15
_journal_year 2013
_chemical_formula_sum 'C56 H52 Mn2 N10 O10 Pt S6'
_chemical_formula_weight 1522.41
_chemical_name_systematic
;
?
;
_space_group_IT_number 14
_symmetry_cell_setting monoclinic
_symmetry_space_group_name_Hall '-P 2ybc'
_symmetry_space_group_name_H-M 'P 1 21/c 1'
_atom_sites_solution_hydrogens geom
_atom_sites_solution_primary direct
_atom_sites_solution_secondary difmap
_audit_creation_method SHELXL-97
_cell_angle_alpha 90.00
_cell_angle_beta 122.720(2)
_cell_angle_gamma 90.00
_cell_formula_units_Z 2
_cell_length_a 14.0550(4)
_cell_length_b 14.4443(4)
_cell_length_c 17.5311(7)
_cell_measurement_reflns_used 11447
_cell_measurement_temperature 150(2)
_cell_measurement_theta_max 33.2634
_cell_measurement_theta_min 2.9248
_cell_volume 2994.32(18)
_computing_cell_refinement 'CrysAlis RED, Oxford Diffraction Ltd.'
_computing_data_collection 'CrysAlis CCD, Oxford Diffraction Ltd.'
_computing_data_reduction 'CrysAlis RED, Oxford Diffraction Ltd.'
_computing_molecular_graphics 'MERCURY (Macrae et al., 2006)'
_computing_publication_material ' enCIFer (Allen et al., 2004)'
_computing_structure_refinement 'SHELXL97 (Sheldrick, 2008)'
_computing_structure_solution 'SHELXS97 (Sheldrick, 2008)'
_diffrn_ambient_temperature 150(2)
_diffrn_detector_area_resol_mean 8.3611
_diffrn_measured_fraction_theta_full 0.998
_diffrn_measured_fraction_theta_max 0.998
_diffrn_measurement_device_type 'Xcalibur, Sapphire2, large Be window'
_diffrn_radiation_monochromator graphite
_diffrn_radiation_source 'fine-focus sealed tube'
_diffrn_radiation_type MoK\a
_diffrn_radiation_wavelength 0.71073
_diffrn_reflns_av_R_equivalents 0.0332
_diffrn_reflns_av_sigmaI/netI 0.0318
_diffrn_reflns_limit_h_max 16
_diffrn_reflns_limit_h_min -16
_diffrn_reflns_limit_k_max 17
_diffrn_reflns_limit_k_min -14
_diffrn_reflns_limit_l_max 20
_diffrn_reflns_limit_l_min -20
_diffrn_reflns_number 19663
_diffrn_reflns_theta_full 25.00
_diffrn_reflns_theta_max 25.00
_diffrn_reflns_theta_min 3.07
_exptl_absorpt_coefficient_mu 3.021
_exptl_absorpt_correction_T_max 1.00000
_exptl_absorpt_correction_T_min 0.97660
_exptl_absorpt_correction_type multi-scan
_exptl_absorpt_process_details
;
CrysAlis RED, Oxford Diffraction Ltd.,
Version 1.171.33.52 (release 06-11-2009 CrysAlis171 .NET)
(compiled Nov 6 2009,16:24:50)
Empirical absorption correction using spherical harmonics,
implemented in SCALE3 ABSPACK scaling algorithm.
;
_exptl_crystal_colour red
_exptl_crystal_density_diffrn 1.689
_exptl_crystal_density_method 'not measured'
_exptl_crystal_description prism
_exptl_crystal_F_000 1524
_exptl_crystal_size_max 0.24
_exptl_crystal_size_mid 0.22
_exptl_crystal_size_min 0.12
_refine_diff_density_max 1.560
_refine_diff_density_min -0.534
_refine_diff_density_rms 0.099
_refine_ls_extinction_method none
_refine_ls_goodness_of_fit_ref 0.997
_refine_ls_hydrogen_treatment mixed
_refine_ls_matrix_type full
_refine_ls_number_parameters 433
_refine_ls_number_reflns 5256
_refine_ls_number_restraints 3
_refine_ls_restrained_S_all 0.997
_refine_ls_R_factor_all 0.0434
_refine_ls_R_factor_gt 0.0314
_refine_ls_shift/su_max 0.000
_refine_ls_shift/su_mean 0.000
_refine_ls_structure_factor_coef Fsqd
_refine_ls_weighting_details 'calc w=1/[\s^2^(Fo^2^)+(0.0540P)^2^+0.0000P] where P=(Fo^2^+2Fc^2^)/3'
_refine_ls_weighting_scheme calc
_refine_ls_wR_factor_gt 0.0784
_refine_ls_wR_factor_ref 0.0812
_reflns_number_gt 4170
_reflns_number_total 5256
_reflns_threshold_expression >2sigma(I)
_cod_data_source_file c3ce40524a.txt
_cod_data_source_block 2
_cod_original_cell_volume 2994.32(17)
_cod_original_sg_symbol_H-M P21/c
_cod_database_code 7209971

loop_
_symmetry_equiv_pos_as_xyz
'x, y, z'
'-x, y+1/2, -z+1/2'
'-x, -y, -z'
'x, -y-1/2, z-1/2'

loop_
_atom_site_label
_atom_site_type_symbol
_atom_site_fract_x
_atom_site_fract_y
_atom_site_fract_z
_atom_site_U_iso_or_equiv
_atom_site_adp_type
_atom_site_occupancy
_atom_site_symmetry_multiplicity
_atom_site_calc_flag
_atom_site_refinement_flags
_atom_site_disorder_assembly
_atom_site_disorder_group
C1 C 0.6212(3) 0.0035(3) 0.3967(3) 0.0279(8) Uani 1 1 d . . .
C2 C 0.6768(3) -0.0827(3) 0.4122(3) 0.0316(9) Uani 1 1 d . . .
C3 C 0.7792(4) -0.0887(3) 0.4205(3) 0.0395(11) Uani 1 1 d . . .
H3 H 0.8142 -0.1459 0.4296 0.047 Uiso 1 1 calc R . .
C4 C 0.8312(4) -0.0083(3) 0.4151(4) 0.0450(12) Uani 1 1 d . . .
H4 H 0.9016 -0.0123 0.4222 0.054 Uiso 1 1 calc R . .
C5 C 0.7797(4) 0.0752(3) 0.3997(3) 0.0421(11) Uani 1 1 d . . .
H5 H 0.8150 0.1278 0.3959 0.050 Uiso 1 1 calc R . .
C6 C 0.6730(3) 0.0833(3) 0.3893(3) 0.0304(9) Uani 1 1 d . . .
C7 C 0.6223(3) 0.1724(3) 0.3712(3) 0.0315(9) Uani 1 1 d . . .
H7 H 0.6633 0.2212 0.3681 0.038 Uiso 1 1 calc R . .
C8 C 0.4815(3) 0.2850(3) 0.3419(3) 0.0275(9) Uani 1 1 d . . .
C9A C 0.5278(4) 0.3579(3) 0.3201(3) 0.0335(10) Uani 0.79(10) 1 d P A 1
H9A H 0.5856 0.3475 0.3102 0.040 Uiso 0.79(10) 1 calc PR A 1
C9B C 0.5278(4) 0.3579(3) 0.3201(3) 0.0335(10) Uani 0.21(10) 1 d P A 2
C10 C 0.4855(4) 0.4457(3) 0.3135(3) 0.0382(11) Uani 1 1 d . . .
H10 H 0.5162 0.4954 0.3002 0.046 Uiso 1 1 calc R A 1
C11 C 0.3980(4) 0.4611(3) 0.3264(3) 0.0395(11) Uani 1 1 d . A .
H11 H 0.3731 0.5213 0.3238 0.047 Uiso 1 1 calc R B 1
C12A C 0.3466(4) 0.3892(3) 0.3432(3) 0.0375(10) Uani 0.79(10) 1 d P A 1
C12B C 0.3466(4) 0.3892(3) 0.3432(3) 0.0375(10) Uani 0.21(10) 1 d P A 2
H12B H 0.2876 0.4002 0.3515 0.045 Uiso 0.21(10) 1 calc PR A 2
C13 C 0.3864(3) 0.2994(3) 0.3473(3) 0.0288(9) Uani 1 1 d . A .
C14 C 0.2389(3) 0.2123(3) 0.3441(3) 0.0298(9) Uani 1 1 d . . .
H14 H 0.1982 0.2673 0.3280 0.036 Uiso 1 1 calc R . .
C15 C 0.1840(3) 0.1320(3) 0.3503(3) 0.0293(9) Uani 1 1 d . . .
C16 C 0.0732(3) 0.1431(3) 0.3311(3) 0.0363(10) Uani 1 1 d . . .
H16 H 0.0401 0.2015 0.3171 0.044 Uiso 1 1 calc R . .
C17 C 0.0146(4) 0.0694(3) 0.3330(3) 0.0410(11) Uani 1 1 d . . .
H17 H -0.0580 0.0778 0.3207 0.049 Uiso 1 1 calc R . .
C18 C 0.0628(4) -0.0191(3) 0.3533(3) 0.0360(11) Uani 1 1 d . . .
H18 H 0.0217 -0.0694 0.3537 0.043 Uiso 1 1 calc R . .
C19 C 0.1699(3) -0.0320(3) 0.3726(3) 0.0294(9) Uani 1 1 d . . .
C20 C 0.2341(3) 0.0441(3) 0.3723(2) 0.0263(9) Uani 1 1 d . . .
C21 C 0.6588(4) -0.2473(3) 0.4179(3) 0.0407(11) Uani 1 1 d . . .
H21A H 0.7303 -0.2581 0.4746 0.049 Uiso 1 1 calc R . .
H21B H 0.6699 -0.2553 0.3683 0.049 Uiso 1 1 calc R . .
C22 C 0.5710(5) -0.3130(3) 0.4084(4) 0.0549(13) Uani 1 1 d . . .
H22A H 0.5599 -0.3035 0.4573 0.082 Uiso 1 1 calc R . .
H22B H 0.5956 -0.3754 0.4103 0.082 Uiso 1 1 calc R . .
H22C H 0.5012 -0.3023 0.3517 0.082 Uiso 1 1 calc R . .
C23 C 0.1638(4) -0.1973(3) 0.3822(3) 0.0456(12) Uani 1 1 d . . .
H23A H 0.0941 -0.1989 0.3228 0.055 Uiso 1 1 calc R . .
H23B H 0.1447 -0.1991 0.4277 0.055 Uiso 1 1 calc R . .
C24 C 0.2366(4) -0.2788(3) 0.3935(4) 0.0570(14) Uani 1 1 d . . .
H24A H 0.2548 -0.2765 0.3481 0.085 Uiso 1 1 calc R . .
H24B H 0.1965 -0.3350 0.3870 0.085 Uiso 1 1 calc R . .
H24C H 0.3049 -0.2769 0.4526 0.085 Uiso 1 1 calc R . .
C25 C 0.2603(4) 0.0510(4) 0.1515(3) 0.0452(12) Uani 1 1 d . . .
C26 C 0.0505(5) 0.1893(5) 0.1169(5) 0.0706(19) Uani 1 1 d . . .
C27 C 0.1180(7) -0.1736(6) 0.1381(6) 0.098(2) Uani 1 1 d . . .
C28A C 0.2538(6) 0.4196(4) 0.3599(5) 0.044(2) Uani 0.694(13) 1 d P A 1
H28A H 0.2621 0.4844 0.3744 0.067 Uiso 0.694(13) 1 calc PR A 1
H28B H 0.2610 0.3848 0.4093 0.067 Uiso 0.694(13) 1 calc PR A 1
H28C H 0.1806 0.4086 0.3062 0.067 Uiso 0.694(13) 1 calc PR A 1
Mn1 Mn 0.43222(5) 0.10408(4) 0.37827(4) 0.02437(14) Uani 1 1 d . . .
N1 N 0.5245(3) 0.1929(2) 0.3585(2) 0.0256(7) Uani 1 1 d . A .
N2 N 0.3397(3) 0.2162(2) 0.3586(2) 0.0268(7) Uani 1 1 d . A .
N3 N 0.3157(3) 0.0801(2) 0.2205(2) 0.0331(8) Uani 1 1 d . A .
N4 N 0.0846(4) 0.2584(3) 0.1337(3) 0.0500(10) Uani 1 1 d . C .
N5 N 0.2083(8) -0.2055(5) 0.1830(5) 0.139(3) Uani 1 1 d . C .
O1 O 0.5229(2) 0.00324(16) 0.38909(18) 0.0268(6) Uani 1 1 d . A .
O2 O 0.3369(2) 0.02687(18) 0.39316(18) 0.0273(6) Uani 1 1 d . A .
O3 O 0.5346(2) 0.13931(19) 0.52341(18) 0.0283(6) Uani 1 1 d D A .
O4 O 0.6182(2) -0.15538(19) 0.4165(2) 0.0349(7) Uani 1 1 d . . .
O5 O 0.2258(2) -0.11467(18) 0.39201(19) 0.0334(7) Uani 1 1 d . . .
Pt1 Pt 0.0000 0.0000 0.0000 0.02763(9) Uani 1 2 d S . .
S1A S 0.19372(13) -0.01314(12) 0.05239(11) 0.0364(5) Uani 0.695(2) 1 d P C 1
S1B S 0.1686(3) 0.0713(4) 0.0320(3) 0.0502(14) Uani 0.305(2) 1 d P C 2
S2A S -0.01290(18) -0.13717(13) 0.06894(13) 0.0534(5) Uani 0.695(2) 1 d P C 1
S2B S 0.0644(3) -0.0428(4) 0.1518(2) 0.0571(14) Uani 0.305(2) 1 d P C 2
S3A S 0.02436(13) 0.06900(12) 0.13185(10) 0.0379(4) Uani 0.695(2) 1 d P C 1
S3B S -0.0765(4) 0.1269(3) 0.0343(3) 0.0544(13) Uani 0.305(2) 1 d P C 2
C28B C 0.6135(15) 0.3480(10) 0.2906(12) 0.049(5) Uani 0.306(13) 1 d P A 2
H28D H 0.6379 0.2848 0.2975 0.074 Uiso 0.306(13) 1 calc PR A 2
H28E H 0.6777 0.3871 0.3278 0.074 Uiso 0.306(13) 1 calc PR A 2
H28F H 0.5780 0.3661 0.2283 0.074 Uiso 0.306(13) 1 calc PR A 2
H1O3 H 0.501(3) 0.121(3) 0.548(3) 0.059 Uiso 1 1 d D . .
H2O3 H 0.598(2) 0.113(3) 0.548(3) 0.059 Uiso 1 1 d D . .

loop_
_atom_site_aniso_label
_atom_site_aniso_U_11
_atom_site_aniso_U_22
_atom_site_aniso_U_33
_atom_site_aniso_U_23
_atom_site_aniso_U_13
_atom_site_aniso_U_12
C1 0.027(2) 0.036(2) 0.0221(19) -0.0058(18) 0.0149(17) -0.0050(19)
C2 0.033(2) 0.040(3) 0.026(2) -0.0001(18) 0.0190(19) -0.0005(19)
C3 0.039(2) 0.047(3) 0.043(3) 0.004(2) 0.029(2) 0.010(2)
C4 0.037(2) 0.057(3) 0.056(3) 0.001(2) 0.036(2) 0.003(2)
C5 0.036(2) 0.049(3) 0.056(3) -0.002(2) 0.034(2) -0.006(2)
C6 0.032(2) 0.036(2) 0.029(2) -0.0029(18) 0.0206(19) -0.0033(18)
C7 0.032(2) 0.035(2) 0.033(2) -0.0073(18) 0.022(2) -0.0107(18)
C8 0.026(2) 0.033(2) 0.021(2) -0.0006(16) 0.0111(17) -0.0051(17)
C9A 0.032(2) 0.036(2) 0.033(2) -0.0003(18) 0.017(2) -0.0091(18)
C9B 0.032(2) 0.036(2) 0.033(2) -0.0003(18) 0.017(2) -0.0091(18)
C10 0.041(2) 0.033(3) 0.036(3) 0.0052(19) 0.018(2) -0.010(2)
C11 0.044(3) 0.026(2) 0.042(3) 0.003(2) 0.019(2) -0.002(2)
C12A 0.037(2) 0.038(3) 0.037(2) 0.003(2) 0.019(2) 0.001(2)
C12B 0.037(2) 0.038(3) 0.037(2) 0.003(2) 0.019(2) 0.001(2)
C13 0.028(2) 0.030(2) 0.023(2) 0.0021(17) 0.0108(18) -0.0044(17)
C14 0.032(2) 0.028(2) 0.029(2) 0.0028(17) 0.0162(19) 0.0029(17)
C15 0.025(2) 0.037(2) 0.028(2) 0.0007(18) 0.0153(18) -0.0002(17)
C16 0.032(2) 0.041(3) 0.039(3) 0.006(2) 0.021(2) 0.0037(19)
C17 0.029(2) 0.053(3) 0.048(3) 0.008(2) 0.026(2) 0.004(2)
C18 0.026(2) 0.046(3) 0.038(2) -0.0003(19) 0.019(2) -0.0097(18)
C19 0.025(2) 0.035(2) 0.028(2) -0.0039(17) 0.0143(18) -0.0037(17)
C20 0.024(2) 0.037(2) 0.018(2) -0.0010(17) 0.0121(17) -0.0057(18)
C21 0.051(3) 0.036(2) 0.046(3) -0.004(2) 0.033(2) 0.005(2)
C22 0.074(4) 0.038(3) 0.064(4) -0.009(2) 0.044(3) -0.003(3)
C23 0.036(2) 0.042(3) 0.054(3) -0.003(2) 0.021(2) -0.019(2)
C24 0.048(3) 0.032(3) 0.081(4) -0.011(3) 0.029(3) -0.014(2)
C25 0.027(2) 0.077(4) 0.032(3) -0.009(3) 0.016(2) -0.011(2)
C26 0.044(3) 0.071(4) 0.106(5) -0.049(4) 0.047(4) -0.020(3)
C27 0.095(5) 0.093(5) 0.106(6) 0.039(5) 0.054(5) 0.029(5)
C28A 0.047(4) 0.025(4) 0.069(5) 0.002(3) 0.037(4) 0.004(3)
Mn1 0.0202(3) 0.0256(3) 0.0268(3) 0.0014(2) 0.0123(3) -0.0036(2)
N1 0.0262(17) 0.0281(18) 0.0217(17) -0.0005(14) 0.0124(14) -0.0054(14)
N2 0.0267(17) 0.0277(17) 0.0244(17) 0.0012(14) 0.0128(15) -0.0044(14)
N3 0.0257(17) 0.041(2) 0.030(2) -0.0005(16) 0.0131(17) -0.0021(15)
N4 0.053(3) 0.042(2) 0.063(3) -0.003(2) 0.037(2) -0.006(2)
N5 0.189(8) 0.128(6) 0.130(6) 0.055(5) 0.106(6) 0.092(6)
O1 0.0233(13) 0.0283(14) 0.0323(15) 0.0007(12) 0.0173(12) -0.0028(12)
O2 0.0192(13) 0.0297(14) 0.0308(15) 0.0025(11) 0.0120(12) -0.0034(11)
O3 0.0255(13) 0.0311(16) 0.0297(15) 0.0000(12) 0.0157(13) -0.0047(12)
O4 0.0394(16) 0.0297(15) 0.0460(18) -0.0011(13) 0.0299(15) 0.0001(13)
O5 0.0288(14) 0.0273(15) 0.0440(17) -0.0028(13) 0.0197(14) -0.0099(12)
Pt1 0.02289(12) 0.03978(14) 0.02089(12) -0.00430(10) 0.01227(9) -0.00797(10)
S1A 0.0234(7) 0.0549(13) 0.0286(8) -0.0105(7) 0.0125(6) -0.0069(7)
S1B 0.034(2) 0.090(4) 0.030(2) -0.016(2) 0.0193(18) -0.027(2)
S2A 0.0666(12) 0.0469(11) 0.0476(11) 0.0042(8) 0.0315(10) -0.0109(9)
S2B 0.039(2) 0.112(4) 0.0179(19) -0.001(2) 0.0136(17) -0.022(2)
S3A 0.0333(8) 0.0544(10) 0.0290(8) -0.0101(7) 0.0189(7) -0.0077(7)
S3B 0.046(2) 0.066(3) 0.052(3) -0.016(2) 0.027(2) -0.004(2)
C28B 0.064(11) 0.033(8) 0.063(11) 0.008(7) 0.042(10) -0.003(8)

loop_
_atom_type_symbol
_atom_type_description
_atom_type_scat_dispersion_real
_atom_type_scat_dispersion_imag
_atom_type_scat_source
C C 0.0033 0.0016 'International Tables Vol C Tables 4.2.6.8 and 6.1.1.4'
Mn Mn 0.3368 0.7283 'International Tables Vol C Tables 4.2.6.8 and 6.1.1.4'
N N 0.0061 0.0033 'International Tables Vol C Tables 4.2.6.8 and 6.1.1.4'
O O 0.0106 0.0060 'International Tables Vol C Tables 4.2.6.8 and 6.1.1.4'
Pt Pt -1.7033 8.3905 'International Tables Vol C Tables 4.2.6.8 and 6.1.1.4'
S S 0.1246 0.1234 'International Tables Vol C Tables 4.2.6.8 and 6.1.1.4'
H H 0.0000 0.0000 'International Tables Vol C Tables 4.2.6.8 and 6.1.1.4'

loop_
_geom_angle_atom_site_label_1
_geom_angle_atom_site_label_2
_geom_angle_atom_site_label_3
_geom_angle
_geom_angle_site_symmetry_1
_geom_angle_site_symmetry_3
O1 C1 C6 124.1(4) . .
O1 C1 C2 117.3(3) . .
C6 C1 C2 118.6(4) . .
O4 C2 C3 125.3(4) . .
O4 C2 C1 113.7(3) . .
C3 C2 C1 121.0(4) . .
C2 C3 C4 119.8(4) . .
C2 C3 H3 120.1 . .
C4 C3 H3 120.1 . .
C5 C4 C3 120.6(4) . .
C5 C4 H4 119.7 . .
C3 C4 H4 119.7 . .
C4 C5 C6 120.9(4) . .
C4 C5 H5 119.5 . .
C6 C5 H5 119.5 . .
C1 C6 C5 119.1(4) . .
C1 C6 C7 122.7(4) . .
C5 C6 C7 118.2(4) . .
N1 C7 C6 126.8(4) . .
N1 C7 H7 116.6 . .
C6 C7 H7 116.6 . .
C9A C8 C13 120.5(4) . .
C9A C8 N1 123.4(4) . .
C13 C8 N1 116.0(3) . .
C10 C9A C8 118.2(4) . .
C10 C9A H9A 120.9 . .
C8 C9A H9A 120.9 . .
C9A C10 C11 121.0(4) . .
C9A C10 H10 119.5 . .
C11 C10 H10 119.5 . .
C10 C11 C12A 121.8(4) . .
C10 C11 H11 119.1 . .
C12A C11 H11 119.1 . .
C11 C12A C13 117.7(4) . .
C11 C12A C28A 114.7(4) . .
C13 C12A C28A 127.5(4) . .
C12A C13 C8 120.2(4) . .
C12A C13 N2 125.7(4) . .
C8 C13 N2 114.1(3) . .
N2 C14 C15 126.7(4) . .
N2 C14 H14 116.6 . .
C15 C14 H14 116.6 . .
C20 C15 C16 119.5(4) . .
C20 C15 C14 123.0(3) . .
C16 C15 C14 117.5(4) . .
C17 C16 C15 120.7(4) . .
C17 C16 H16 119.7 . .
C15 C16 H16 119.7 . .
C16 C17 C18 120.4(4) . .
C16 C17 H17 119.8 . .
C18 C17 H17 119.8 . .
C19 C18 C17 120.3(4) . .
C19 C18 H18 119.9 . .
C17 C18 H18 119.9 . .
C18 C19 O5 126.0(4) . .
C18 C19 C20 120.7(4) . .
O5 C19 C20 113.2(3) . .
O2 C20 C15 124.3(4) . .
O2 C20 C19 117.3(4) . .
C15 C20 C19 118.3(4) . .
O4 C21 C22 106.7(4) . .
O4 C21 H21A 110.4 . .
C22 C21 H21A 110.4 . .
O4 C21 H21B 110.4 . .
C22 C21 H21B 110.4 . .
H21A C21 H21B 108.6 . .
C21 C22 H22A 109.5 . .
C21 C22 H22B 109.5 . .
H22A C22 H22B 109.5 . .
C21 C22 H22C 109.5 . .
H22A C22 H22C 109.5 . .
H22B C22 H22C 109.5 . .
O5 C23 C24 108.1(4) . .
O5 C23 H23A 110.1 . .
C24 C23 H23A 110.1 . .
O5 C23 H23B 110.1 . .
C24 C23 H23B 110.1 . .
H23A C23 H23B 108.4 . .
C23 C24 H24A 109.5 . .
C23 C24 H24B 109.5 . .
H24A C24 H24B 109.5 . .
C23 C24 H24C 109.5 . .
H24A C24 H24C 109.5 . .
H24B C24 H24C 109.5 . .
N3 C25 S1A 168.0(5) . .
N3 C25 S1B 148.3(5) . .
N4 C26 S3B 141.1(6) . .
N4 C26 S3A 159.8(7) . .
S3B C26 S3A 56.9(2) . .
N5 C27 S2A 174.7(9) . .
N5 C27 S2B 127.3(8) . .
S2A C27 S2B 58.0(3) . .
O2 Mn1 O1 91.23(11) . .
O2 Mn1 N1 175.83(12) . .
O1 Mn1 N1 92.70(12) . .
O2 Mn1 N2 93.40(12) . .
O1 Mn1 N2 174.49(12) . .
N1 Mn1 N2 82.60(13) . .
O2 Mn1 O3 92.66(11) . .
O1 Mn1 O3 94.52(11) . .
N1 Mn1 O3 88.41(11) . .
N2 Mn1 O3 88.24(12) . .
O2 Mn1 N3 88.87(12) . .
O1 Mn1 N3 90.43(12) . .
N1 Mn1 N3 89.71(12) . .
N2 Mn1 N3 86.69(12) . .
O3 Mn1 N3 174.78(11) . .
C7 N1 C8 122.7(3) . .
C7 N1 Mn1 123.6(3) . .
C8 N1 Mn1 113.2(2) . .
C14 N2 C13 122.9(3) . .
C14 N2 Mn1 122.7(3) . .
C13 N2 Mn1 113.7(2) . .
C25 N3 Mn1 165.8(4) . .
C1 O1 Mn1 128.9(2) . .
C20 O2 Mn1 127.9(3) . .
Mn1 O3 H1O3 109(3) . .
Mn1 O3 H2O3 110(3) . .
H1O3 O3 H2O3 108.5(17) . .
C2 O4 C21 117.8(3) . .
C19 O5 C23 117.9(3) . .
S1B Pt1 S1B 180.0(3) . 3
S1B Pt1 S3B 97.91(17) . .
S1B Pt1 S3B 82.09(17) 3 .
S1B Pt1 S3B 82.09(17) . 3
S1B Pt1 S3B 97.91(17) 3 3
S3B Pt1 S3B 180.0(2) . 3
S1B Pt1 S1A 31.12(13) . .
S1B Pt1 S1A 148.88(13) 3 .
S3B Pt1 S1A 123.40(11) . .
S3B Pt1 S1A 56.60(11) 3 .
S1B Pt1 S1A 148.88(13) . 3
S1B Pt1 S1A 31.12(13) 3 3
S3B Pt1 S1A 56.60(11) . 3
S3B Pt1 S1A 123.40(11) 3 3
S1A Pt1 S1A 180.00(9) . 3
S1B Pt1 S3A 89.27(10) . .
S1B Pt1 S3A 90.73(10) 3 .
S3B Pt1 S3A 43.07(12) . .
S3B Pt1 S3A 136.93(12) 3 .
S1A Pt1 S3A 97.25(5) . .
S1A Pt1 S3A 82.75(5) 3 .
S1B Pt1 S3A 90.73(10) . 3
S1B Pt1 S3A 89.27(10) 3 3
S3B Pt1 S3A 136.93(12) . 3
S3B Pt1 S3A 43.07(12) 3 3
S1A Pt1 S3A 82.75(5) . 3
S1A Pt1 S3A 97.25(5) 3 3
S3A Pt1 S3A 180.00(7) . 3
S1B Pt1 S2A 54.12(14) . 3
S1B Pt1 S2A 125.88(14) 3 3
S3B Pt1 S2A 69.70(13) . 3
S3B Pt1 S2A 110.30(13) 3 3
S1A Pt1 S2A 82.89(7) . 3
S1A Pt1 S2A 97.11(7) 3 3
S3A Pt1 S2A 97.76(6) . 3
S3A Pt1 S2A 82.24(6) 3 3
S1B Pt1 S2A 125.88(14) . .
S1B Pt1 S2A 54.12(14) 3 .
S3B Pt1 S2A 110.30(13) . .
S3B Pt1 S2A 69.70(13) 3 .
S1A Pt1 S2A 97.11(7) . .
S1A Pt1 S2A 82.89(7) 3 .
S3A Pt1 S2A 82.24(6) . .
S3A Pt1 S2A 97.76(6) 3 .
S2A Pt1 S2A 180.00(10) 3 .
S1B Pt1 S2B 83.02(14) . 3
S1B Pt1 S2B 96.98(14) 3 3
S3B Pt1 S2B 97.64(18) . 3
S3B Pt1 S2B 82.36(18) 3 3
S1A Pt1 S2B 96.71(11) . 3
S1A Pt1 S2B 83.29(11) 3 3
S3A Pt1 S2B 138.48(15) . 3
S3A Pt1 S2B 41.52(15) 3 3
S2A Pt1 S2B 45.86(14) 3 3
S2A Pt1 S2B 134.14(14) . 3
S1B Pt1 S2B 96.98(14) . .
S1B Pt1 S2B 83.02(14) 3 .
S3B Pt1 S2B 82.36(18) . .
S3B Pt1 S2B 97.64(18) 3 .
S1A Pt1 S2B 83.29(11) . .
S1A Pt1 S2B 96.71(11) 3 .
S3A Pt1 S2B 41.52(15) . .
S3A Pt1 S2B 138.48(15) 3 .
S2A Pt1 S2B 134.14(14) 3 .
S2A Pt1 S2B 45.86(14) . .
S2B Pt1 S2B 180.0(3) 3 .
C25 S1A Pt1 103.35(16) . .
C25 S1B Pt1 101.6(2) . .
C27 S2A Pt1 106.1(3) . .
C27 S2B Pt1 92.8(3) . .
C26 S3A Pt1 101.3(2) . .
C26 S3B Pt1 101.6(2) . .
H28D C28B H28E 109.5 . .
H28D C28B H28F 109.5 . .
H28E C28B H28F 109.5 . .

loop_
_geom_bond_atom_site_label_1
_geom_bond_atom_site_label_2
_geom_bond_distance
_geom_bond_site_symmetry_2
C1 O1 1.315(5) .
C1 C6 1.406(5) .
C1 C2 1.415(6) .
C2 O4 1.361(5) .
C2 C3 1.370(6) .
C3 C4 1.401(6) .
C3 H3 0.9300 .
C4 C5 1.356(6) .
C4 H4 0.9300 .
C5 C6 1.414(6) .
C5 H5 0.9300 .
C6 C7 1.422(6) .
C7 N1 1.302(5) .
C7 H7 0.9300 .
C8 C9A 1.396(5) .
C8 C13 1.405(5) .
C8 N1 1.425(5) .
C9A C10 1.379(6) .
C9A H9A 0.9300 .
C10 C11 1.383(6) .
C10 H10 0.9300 .
C11 C12A 1.385(6) .
C11 H11 0.9300 .
C12A C13 1.398(6) .
C12A C28A 1.547(9) .
C13 N2 1.434(5) .
C14 N2 1.298(5) .
C14 C15 1.429(6) .
C14 H14 0.9300 .
C15 C20 1.402(6) .
C15 C16 1.414(5) .
C16 C17 1.357(6) .
C16 H16 0.9300 .
C17 C18 1.400(6) .
C17 H17 0.9300 .
C18 C19 1.366(6) .
C18 H18 0.9300 .
C19 O5 1.368(5) .
C19 C20 1.424(6) .
C20 O2 1.308(5) .
C21 O4 1.440(5) .
C21 C22 1.493(6) .
C21 H21A 0.9700 .
C21 H21B 0.9700 .
C22 H22A 0.9600 .
C22 H22B 0.9600 .
C22 H22C 0.9600 .
C23 O5 1.433(5) .
C23 C24 1.500(7) .
C23 H23A 0.9700 .
C23 H23B 0.9700 .
C24 H24A 0.9600 .
C24 H24B 0.9600 .
C24 H24C 0.9600 .
C25 N3 1.108(5) .
C25 S1A 1.731(5) .
C25 S1B 1.793(6) .
C26 N4 1.077(6) .
C26 S3B 1.816(7) .
C26 S3A 1.824(7) .
C27 N5 1.168(9) .
C27 S2A 1.649(8) .
C27 S2B 2.095(10) .
C28A H28A 0.9600 .
C28A H28B 0.9600 .
C28A H28C 0.9600 .
Mn1 O2 1.867(3) .
Mn1 O1 1.876(3) .
Mn1 N1 1.984(3) .
Mn1 N2 1.988(3) .
Mn1 O3 2.201(3) .
Mn1 N3 2.357(4) .
O3 H1O3 0.841(10) .
O3 H2O3 0.844(10) .
Pt1 S1B 2.357(4) .
Pt1 S1B 2.357(4) 3
Pt1 S3B 2.362(4) .
Pt1 S3B 2.362(4) 3
Pt1 S1A 2.3642(15) .
Pt1 S1A 2.3642(15) 3
Pt1 S3A 2.3660(15) .
Pt1 S3A 2.3660(15) 3
Pt1 S2A 2.3782(18) 3
Pt1 S2A 2.3782(18) .
Pt1 S2B 2.384(4) 3
Pt1 S2B 2.384(4) .
C28B H28D 0.9600 .
C28B H28E 0.9600 .
C28B H28F 0.9600 .

loop_
_geom_torsion_atom_site_label_1
_geom_torsion_atom_site_label_2
_geom_torsion_atom_site_label_3
_geom_torsion_atom_site_label_4
_geom_torsion
_geom_torsion_site_symmetry_1
O1 C1 C2 O4 0.5(5) .
C6 C1 C2 O4 -178.9(3) .
O1 C1 C2 C3 179.7(4) .
C6 C1 C2 C3 0.3(6) .
O4 C2 C3 C4 -179.8(4) .
C1 C2 C3 C4 1.2(6) .
C2 C3 C4 C5 -1.6(7) .
C3 C4 C5 C6 0.5(8) .
O1 C1 C6 C5 179.3(4) .
C2 C1 C6 C5 -1.3(6) .
O1 C1 C6 C7 -1.2(6) .
C2 C1 C6 C7 178.2(4) .
C4 C5 C6 C1 1.0(7) .
C4 C5 C6 C7 -178.6(4) .
C1 C6 C7 N1 -0.5(6) .
C5 C6 C7 N1 179.0(4) .
C13 C8 C9A C10 6.8(6) .
N1 C8 C9A C10 -174.3(4) .
C8 C9A C10 C11 -1.3(6) .
C9A C10 C11 C12A -2.3(7) .
C10 C11 C12A C13 0.3(7) .
C10 C11 C12A C28A 177.6(5) .
C11 C12A C13 C8 5.2(6) .
C28A C12A C13 C8 -171.7(5) .
C11 C12A C13 N2 -176.2(4) .
C28A C12A C13 N2 7.0(7) .
C9A C8 C13 C12A -8.9(6) .
N1 C8 C13 C12A 172.1(3) .
C9A C8 C13 N2 172.3(3) .
N1 C8 C13 N2 -6.7(5) .
N2 C14 C15 C20 -1.1(7) .
N2 C14 C15 C16 -179.7(4) .
C20 C15 C16 C17 -0.6(6) .
C14 C15 C16 C17 178.0(4) .
C15 C16 C17 C18 -0.5(7) .
C16 C17 C18 C19 0.8(7) .
C17 C18 C19 O5 -178.9(4) .
C17 C18 C19 C20 -0.1(6) .
C16 C15 C20 O2 -178.3(4) .
C14 C15 C20 O2 3.2(6) .
C16 C15 C20 C19 1.3(6) .
C14 C15 C20 C19 -177.2(4) .
C18 C19 C20 O2 178.6(4) .
O5 C19 C20 O2 -2.4(5) .
C18 C19 C20 C15 -1.0(6) .
O5 C19 C20 C15 178.0(4) .
C6 C7 N1 C8 179.0(4) .
C6 C7 N1 Mn1 8.6(6) .
C9A C8 N1 C7 13.2(6) .
C13 C8 N1 C7 -167.9(4) .
C9A C8 N1 Mn1 -175.5(3) .
C13 C8 N1 Mn1 3.5(4) .
O1 Mn1 N1 C7 -11.3(3) .
N2 Mn1 N1 C7 171.5(3) .
O3 Mn1 N1 C7 83.1(3) .
N3 Mn1 N1 C7 -101.8(3) .
O1 Mn1 N1 C8 177.4(2) .
N2 Mn1 N1 C8 0.3(2) .
O3 Mn1 N1 C8 -88.2(2) .
N3 Mn1 N1 C8 87.0(2) .
C15 C14 N2 C13 177.4(4) .
C15 C14 N2 Mn1 8.0(6) .
C12A C13 N2 C14 17.7(6) .
C8 C13 N2 C14 -163.6(4) .
C12A C13 N2 Mn1 -172.0(3) .
C8 C13 N2 Mn1 6.8(4) .
O2 Mn1 N2 C14 -12.3(3) .
N1 Mn1 N2 C14 166.5(3) .
O3 Mn1 N2 C14 -104.9(3) .
N3 Mn1 N2 C14 76.4(3) .
O2 Mn1 N2 C13 177.4(3) .
N1 Mn1 N2 C13 -3.8(2) .
O3 Mn1 N2 C13 84.8(3) .
N3 Mn1 N2 C13 -94.0(3) .
S1A C25 N3 Mn1 -45(3) .
S1B C25 N3 Mn1 169.3(8) .
O2 Mn1 N3 C25 -39.6(14) .
O1 Mn1 N3 C25 51.6(14) .
N1 Mn1 N3 C25 144.3(14) .
N2 Mn1 N3 C25 -133.1(14) .
C6 C1 O1 Mn1 -6.3(5) .
C2 C1 O1 Mn1 174.3(3) .
O2 Mn1 O1 C1 -170.8(3) .
N1 Mn1 O1 C1 10.6(3) .
O3 Mn1 O1 C1 -78.0(3) .
N3 Mn1 O1 C1 100.3(3) .
C15 C20 O2 Mn1 -13.0(5) .
C19 C20 O2 Mn1 167.4(3) .
O1 Mn1 O2 C20 -161.9(3) .
N2 Mn1 O2 C20 15.1(3) .
O3 Mn1 O2 C20 103.5(3) .
N3 Mn1 O2 C20 -71.5(3) .
C3 C2 O4 C21 -8.5(6) .
C1 C2 O4 C21 170.5(4) .
C22 C21 O4 C2 -171.6(4) .
C18 C19 O5 C23 7.2(6) .
C20 C19 O5 C23 -171.7(4) .
C24 C23 O5 C19 171.7(4) .
N3 C25 S1A Pt1 138(2) .
S1B C25 S1A Pt1 -68.0(2) .
S1B Pt1 S1A C25 66.1(3) .
S1B Pt1 S1A C25 -113.9(3) 3
S3B Pt1 S1A C25 26.8(2) .
S3B Pt1 S1A C25 -153.2(2) 3
S3A Pt1 S1A C25 -10.3(2) .
S3A Pt1 S1A C25 169.7(2) 3
S2A Pt1 S1A C25 86.7(2) 3
S2A Pt1 S1A C25 -93.3(2) .
S2B Pt1 S1A C25 130.5(2) 3
S2B Pt1 S1A C25 -49.5(2) .
N3 C25 S1B Pt1 -122.6(7) .
S1A C25 S1B Pt1 67.5(2) .
S1B Pt1 S1B C25 -169(100) 3
S3B Pt1 S1B C25 86.4(3) .
S3B Pt1 S1B C25 -93.6(3) 3
S1A Pt1 S1B C25 -61.3(3) .
S1A Pt1 S1B C25 118.7(3) 3
S3A Pt1 S1B C25 44.1(3) .
S3A Pt1 S1B C25 -135.9(3) 3
S2A Pt1 S1B C25 144.2(3) 3
S2A Pt1 S1B C25 -35.8(3) .
S2B Pt1 S1B C25 -176.8(3) 3
S2B Pt1 S1B C25 3.2(3) .
S2B C27 S2A Pt1 59.4(2) .
S1B Pt1 S2A C27 -2.9(4) .
S1B Pt1 S2A C27 177.1(4) 3
S3B Pt1 S2A C27 -119.5(4) .
S3B Pt1 S2A C27 60.5(4) 3
S1A Pt1 S2A C27 10.1(3) .
S1A Pt1 S2A C27 -169.9(3) 3
S3A Pt1 S2A C27 -86.3(3) .
S3A Pt1 S2A C27 93.7(3) 3
S2A Pt1 S2A C27 149(100) 3
S2B Pt1 S2A C27 116.7(4) 3
S2B Pt1 S2A C27 -63.3(4) .
N5 C27 S2B Pt1 124.0(8) .
S2A C27 S2B Pt1 -55.7(2) .
S1B Pt1 S2B C27 -92.2(3) .
S1B Pt1 S2B C27 87.8(3) 3
S3B Pt1 S2B C27 170.7(3) .
S3B Pt1 S2B C27 -9.3(3) 3
S1A Pt1 S2B C27 -64.2(3) .
S1A Pt1 S2B C27 115.8(3) 3
S3A Pt1 S2B C27 -173.1(3) .
S3A Pt1 S2B C27 6.9(3) 3
S2A Pt1 S2B C27 -137.4(3) 3
S2A Pt1 S2B C27 42.6(3) .
S2B Pt1 S2B C27 87(41) 3
N4 C26 S3A Pt1 -146.0(14) .
S3B C26 S3A Pt1 57.5(2) .
S1B Pt1 S3A C26 49.7(2) .
S1B Pt1 S3A C26 -130.3(2) 3
S3B Pt1 S3A C26 -52.7(2) .
S3B Pt1 S3A C26 127.3(2) 3
S1A Pt1 S3A C26 79.85(19) .
S1A Pt1 S3A C26 -100.15(19) 3
S3A Pt1 S3A C26 -96(54) 3
S2A Pt1 S3A C26 -3.91(19) 3
S2A Pt1 S3A C26 176.09(19) .
S2B Pt1 S3A C26 -28.9(2) 3
S2B Pt1 S3A C26 151.1(2) .
N4 C26 S3B Pt1 134.9(8) .
S3A C26 S3B Pt1 -57.74(19) .
S1B Pt1 S3B C26 -27.2(3) .
S1B Pt1 S3B C26 152.8(3) 3
S3B Pt1 S3B C26 167(100) 3
S1A Pt1 S3B C26 -7.9(4) .
S1A Pt1 S3B C26 172.1(4) 3
S3A Pt1 S3B C26 53.1(3) .
S3A Pt1 S3B C26 -126.9(3) 3
S2A Pt1 S3B C26 -74.2(3) 3
S2A Pt1 S3B C26 105.8(3) .
S2B Pt1 S3B C26 -111.2(3) 3
S2B Pt1 S3B C26 68.8(3) .
